data_7247445
loop_
_publ_author_name
'Dubey, Ritesh'
'Singh, Sandeep'

_publ_section_title
;
 Dichlorosubstitution as a steering tool in hydrogen bonded cocrystals:
 the nature of rigid and flexible coformers in crystal structures
;
_journal_issue 40
_journal_name_full CrystEngComm
_journal_page_first 5697
_journal_page_last 5705
_journal_paper_doi 10.1039/D3CE00672G
_journal_volume 25
_journal_year 2023
_chemical_formula_sum 'C22 H16 Cl4 N2 O2'
_chemical_formula_weight 482.17
_space_group_crystal_system monoclinic
_space_group_IT_number 15
_space_group_name_Hall '-C 2yc'
_space_group_name_H-M_alt 'C 1 2/c 1'
_atom_sites_solution_hydrogens geom
_audit_creation_method SHELXL-2018/3
_audit_update_record
;
2023-06-27 deposited with the CCDC.	2023-08-28 downloaded from the CCDC.
;
_cell_angle_alpha 90
_cell_angle_beta 98.486(7)
_cell_angle_gamma 90
_cell_formula_units_Z 4
_cell_length_a 18.809(3)
_cell_length_b 3.8575(6)
_cell_length_c 29.184(5)
_cell_measurement_reflns_used 10352
_cell_measurement_temperature 150(2)
_cell_measurement_theta_max 27.8
_cell_measurement_theta_min 3.2
_cell_volume 2094.3(6)
_computing_structure_refinement 'SHELXL-2018/3 (Sheldrick, 2018)'
_diffrn_ambient_temperature 150(2)
_diffrn_measured_fraction_theta_full 0.997
_diffrn_measured_fraction_theta_max 0.997
_diffrn_measurement_device_type 'Rigaku Mercury375R (2x2 bin mode)'
_diffrn_radiation_type MoK\a
_diffrn_radiation_wavelength 0.71073
_diffrn_reflns_av_R_equivalents 0.0353
_diffrn_reflns_av_unetI/netI 0.0321
_diffrn_reflns_Laue_measured_fraction_full 0.997
_diffrn_reflns_Laue_measured_fraction_max 0.997
_diffrn_reflns_limit_h_max 24
_diffrn_reflns_limit_h_min -24
_diffrn_reflns_limit_k_max 5
_diffrn_reflns_limit_k_min -5
_diffrn_reflns_limit_l_max 37
_diffrn_reflns_limit_l_min -37
_diffrn_reflns_number 9003
_diffrn_reflns_point_group_measured_fraction_full 0.997
_diffrn_reflns_point_group_measured_fraction_max 0.997
_diffrn_reflns_theta_full 25.242
_diffrn_reflns_theta_max 27.485
_diffrn_reflns_theta_min 3.308
_exptl_absorpt_coefficient_mu 0.588
_exptl_crystal_density_diffrn 1.529
_exptl_crystal_description Plate
_exptl_crystal_F_000 984
_exptl_crystal_size_max 0.250
_exptl_crystal_size_mid 0.150
_exptl_crystal_size_min 0.100
_refine_diff_density_max 0.318
_refine_diff_density_min -0.250
_refine_diff_density_rms 0.051
_refine_ls_extinction_method none
_refine_ls_goodness_of_fit_ref 1.043
_refine_ls_hydrogen_treatment mixed
_refine_ls_matrix_type full
_refine_ls_number_parameters 138
_refine_ls_number_reflns 2377
_refine_ls_number_restraints 0
_refine_ls_restrained_S_all 1.043
_refine_ls_R_factor_all 0.0477
_refine_ls_R_factor_gt 0.0362
_refine_ls_shift/su_max 0.001
_refine_ls_shift/su_mean 0.000
_refine_ls_structure_factor_coef Fsqd
_refine_ls_weighting_details 'w=1/[\s^2^(Fo^2^)+(0.0380P)^2^+1.2452P] where P=(Fo^2^+2Fc^2^)/3'
_refine_ls_weighting_scheme calc
_refine_ls_wR_factor_gt 0.0790
_refine_ls_wR_factor_ref 0.0829
_reflns_Friedel_coverage 0.000
_reflns_number_gt 1982
_reflns_number_total 2377
_reflns_threshold_expression 'I > 2\s(I)'
_cod_data_source_file d3ce00672g1.cif
_cod_data_source_block datam_CCDC3
_cod_depositor_comments 'Adding full bibliography for 7247442--7247454.cif.'
_cod_original_cell_volume 2094.2(6)
_cod_original_sg_symbol_H-M 'C 2/c'
_cod_database_code 7247445
_shelx_shelxl_version_number 2018/3
_shelx_space_group_comment
;
The symmetry employed for this shelxl refinement is uniquely defined
by the following loop, which should always be used as a source of
symmetry information in preference to the above space-group names.
They are only intended as comments.
;
_shelx_estimated_absorpt_t_min 0.867
_shelx_estimated_absorpt_t_max 0.944

loop_
_space_group_symop_operation_xyz
'x, y, z'
'-x, y, -z+1/2'
'x+1/2, y+1/2, z'
'-x+1/2, y+1/2, -z+1/2'
'-x, -y, -z'
'x, -y, z-1/2'
'-x+1/2, -y+1/2, -z'
'x+1/2, -y+1/2, z-1/2'

loop_
_atom_site_label
_atom_site_type_symbol
_atom_site_fract_x
_atom_site_fract_y
_atom_site_fract_z
_atom_site_U_iso_or_equiv
_atom_site_adp_type
_atom_site_occupancy
_atom_site_site_symmetry_order
_atom_site_calc_flag
_atom_site_refinement_flags_posn
_atom_site_refinement_flags_adp
_atom_site_refinement_flags_occupancy
_atom_site_disorder_assembly
_atom_site_disorder_group
C1 C 0.66476(9) 0.6828(5) 0.61260(5) 0.0222(4) Uani 1 1 d . . . . .
C2 C 0.59689(8) 0.6449(4) 0.58635(6) 0.0201(3) Uani 1 1 d . . . . .
C3 C 0.58295(8) 0.7521(4) 0.54073(5) 0.0217(4) Uani 1 1 d . . . . .
H3 H 0.536340 0.726007 0.523456 0.026 Uiso 1 1 calc R U . . .
C4 C 0.63805(9) 0.8980(4) 0.52066(6) 0.0217(4) Uani 1 1 d . . . . .
C5 C 0.70605(9) 0.9377(5) 0.54538(6) 0.0240(4) Uani 1 1 d . . . . .
H5 H 0.743639 1.036405 0.531198 0.029 Uiso 1 1 calc R U . . .
C6 C 0.71853(9) 0.8314(5) 0.59112(6) 0.0252(4) Uani 1 1 d . . . . .
H6 H 0.765109 0.860813 0.608319 0.030 Uiso 1 1 calc R U . . .
C7 C 0.83661(9) 0.6618(5) 0.74201(6) 0.0303(4) Uani 1 1 d . . . . .
H7 H 0.799917 0.728277 0.759385 0.036 Uiso 1 1 calc R U . . .
C8 C 0.90695(9) 0.6660(5) 0.76389(6) 0.0252(4) Uani 1 1 d . . . . .
H8 H 0.917798 0.733139 0.795469 0.030 Uiso 1 1 calc R U . . .
C9 C 0.96173(8) 0.5709(4) 0.73916(5) 0.0208(4) Uani 1 1 d . . . . .
C10 C 0.94191(9) 0.4737(5) 0.69310(6) 0.0254(4) Uani 1 1 d . . . . .
H10 H 0.977439 0.407296 0.674808 0.031 Uiso 1 1 calc R U . . .
C11 C 0.87032(10) 0.4747(5) 0.67432(6) 0.0296(4) Uani 1 1 d . . . . .
H11 H 0.857841 0.404076 0.642975 0.035 Uiso 1 1 calc R U . . .
N1 N 0.81720(8) 0.5694(4) 0.69765(5) 0.0310(4) Uani 1 1 d . . . . .
O1 O 0.67476(7) 0.5727(4) 0.65715(4) 0.0309(3) Uani 1 1 d . . . . .
H1 H 0.7168(12) 0.584(6) 0.6675(4) 0.046 Uiso 1 1 calc R U . . .
Cl1 Cl 0.52773(2) 0.45934(12) 0.61139(2) 0.02653(13) Uani 1 1 d . . . . .
Cl2 Cl 0.62004(2) 1.03844(13) 0.46321(2) 0.03093(14) Uani 1 1 d . . . . .

loop_
_atom_site_aniso_label
_atom_site_aniso_U_11
_atom_site_aniso_U_22
_atom_site_aniso_U_33
_atom_site_aniso_U_23
_atom_site_aniso_U_13
_atom_site_aniso_U_12
C1 0.0233(8) 0.0242(9) 0.0192(8) -0.0014(7) 0.0034(7) -0.0001(7)
C2 0.0201(8) 0.0183(9) 0.0232(8) -0.0021(7) 0.0073(6) 0.0003(7)
C3 0.0185(8) 0.0223(9) 0.0236(8) -0.0023(7) 0.0008(7) 0.0005(7)
C4 0.0240(8) 0.0220(9) 0.0190(8) 0.0004(7) 0.0029(6) 0.0018(7)
C5 0.0223(8) 0.0246(9) 0.0262(8) 0.0014(7) 0.0065(7) -0.0023(7)
C6 0.0192(8) 0.0307(10) 0.0247(9) 0.0000(7) 0.0002(7) -0.0036(7)
C7 0.0235(9) 0.0402(11) 0.0277(9) -0.0039(8) 0.0057(7) 0.0020(8)
C8 0.0239(9) 0.0317(10) 0.0200(8) -0.0042(7) 0.0029(7) -0.0012(8)
C9 0.0218(8) 0.0200(8) 0.0206(8) 0.0008(7) 0.0030(7) -0.0007(7)
C10 0.0276(9) 0.0290(10) 0.0207(8) -0.0019(7) 0.0069(7) -0.0002(8)
C11 0.0313(9) 0.0374(11) 0.0192(8) -0.0024(8) 0.0008(7) -0.0046(8)
N1 0.0250(8) 0.0412(10) 0.0258(8) -0.0005(7) 0.0000(6) -0.0028(7)
O1 0.0236(6) 0.0477(9) 0.0206(6) 0.0052(6) 0.0005(5) -0.0050(6)
Cl1 0.0216(2) 0.0308(3) 0.0284(2) 0.00104(18) 0.00775(16) -0.00264(18)
Cl2 0.0322(2) 0.0378(3) 0.0221(2) 0.00651(19) 0.00173(17) -0.0008(2)

loop_
_atom_type_symbol
_atom_type_description
_atom_type_scat_dispersion_real
_atom_type_scat_dispersion_imag
_atom_type_scat_source
C C 0.0033 0.0016 'International Tables Vol C Tables 4.2.6.8 and 6.1.1.4'
H H 0.0000 0.0000 'International Tables Vol C Tables 4.2.6.8 and 6.1.1.4'
N N 0.0061 0.0033 'International Tables Vol C Tables 4.2.6.8 and 6.1.1.4'
O O 0.0106 0.0060 'International Tables Vol C Tables 4.2.6.8 and 6.1.1.4'
Cl Cl 0.1484 0.1585 'International Tables Vol C Tables 4.2.6.8 and 6.1.1.4'

loop_
_geom_angle_atom_site_label_1
_geom_angle_atom_site_label_2
_geom_angle_atom_site_label_3
_geom_angle
_geom_angle_site_symmetry_1
_geom_angle_site_symmetry_3
_geom_angle_publ_flag
O1 C1 C6 123.72(14) . . ?
O1 C1 C2 118.71(15) . . ?
C6 C1 C2 117.58(15) . . ?
C3 C2 C1 121.70(15) . . ?
C3 C2 Cl1 118.76(12) . . ?
C1 C2 Cl1 119.54(13) . . ?
C2 C3 C4 118.84(15) . . ?
C2 C3 H3 120.6 . . ?
C4 C3 H3 120.6 . . ?
C5 C4 C3 121.19(15) . . ?
C5 C4 Cl2 120.03(13) . . ?
C3 C4 Cl2 118.78(12) . . ?
C4 C5 C6 118.92(15) . . ?
C4 C5 H5 120.5 . . ?
C6 C5 H5 120.5 . . ?
C5 C6 C1 121.77(15) . . ?
C5 C6 H6 119.1 . . ?
C1 C6 H6 119.1 . . ?
N1 C7 C8 123.73(16) . . ?
N1 C7 H7 118.1 . . ?
C8 C7 H7 118.1 . . ?
C7 C8 C9 119.27(15) . . ?
C7 C8 H8 120.4 . . ?
C9 C8 H8 120.4 . . ?
C8 C9 C10 117.29(15) . . ?
C8 C9 C9 121.64(17) . 2_756 ?
C10 C9 C9 121.07(17) . 2_756 ?
C11 C10 C9 119.37(15) . . ?
C11 C10 H10 120.3 . . ?
C9 C10 H10 120.3 . . ?
N1 C11 C10 123.85(16) . . ?
N1 C11 H11 118.1 . . ?
C10 C11 H11 118.1 . . ?
C7 N1 C11 116.49(15) . . ?
C1 O1 H1 109.5 . . ?

loop_
_geom_bond_atom_site_label_1
_geom_bond_atom_site_label_2
_geom_bond_distance
_geom_bond_site_symmetry_2
_geom_bond_publ_flag
C1 O1 1.3542(19) . ?
C1 C6 1.390(2) . ?
C1 C2 1.396(2) . ?
C2 C3 1.382(2) . ?
C2 Cl1 1.7376(16) . ?
C3 C4 1.383(2) . ?
C3 H3 0.9500 . ?
C4 C5 1.381(2) . ?
C4 Cl2 1.7469(17) . ?
C5 C6 1.383(2) . ?
C5 H5 0.9500 . ?
C6 H6 0.9500 . ?
C7 N1 1.340(2) . ?
C7 C8 1.382(2) . ?
C7 H7 0.9500 . ?
C8 C9 1.392(2) . ?
C8 H8 0.9500 . ?
C9 C10 1.392(2) . ?
C9 C9 1.485(3) 2_756 ?
C10 C11 1.377(2) . ?
C10 H10 0.9500 . ?
C11 N1 1.340(2) . ?
C11 H11 0.9500 . ?
O1 H1 0.80(2) . ?

loop_
_geom_torsion_atom_site_label_1
_geom_torsion_atom_site_label_2
_geom_torsion_atom_site_label_3
_geom_torsion_atom_site_label_4
_geom_torsion
_geom_torsion_site_symmetry_1
_geom_torsion_site_symmetry_2
_geom_torsion_site_symmetry_3
_geom_torsion_site_symmetry_4
_geom_torsion_publ_flag
O1 C1 C2 C3 179.91(16) . . . . ?
C6 C1 C2 C3 -0.3(3) . . . . ?
O1 C1 C2 Cl1 0.0(2) . . . . ?
C6 C1 C2 Cl1 179.78(14) . . . . ?
C1 C2 C3 C4 0.5(3) . . . . ?
Cl1 C2 C3 C4 -179.62(13) . . . . ?
C2 C3 C4 C5 0.0(3) . . . . ?
C2 C3 C4 Cl2 -179.19(13) . . . . ?
C3 C4 C5 C6 -0.5(3) . . . . ?
Cl2 C4 C5 C6 178.59(14) . . . . ?
C4 C5 C6 C1 0.7(3) . . . . ?
O1 C1 C6 C5 179.46(17) . . . . ?
C2 C1 C6 C5 -0.3(3) . . . . ?
N1 C7 C8 C9 0.2(3) . . . . ?
C7 C8 C9 C10 -0.3(3) . . . . ?
C7 C8 C9 C9 179.92(14) . . . 2_756 ?
C8 C9 C10 C11 -0.2(3) . . . . ?
C9 C9 C10 C11 179.55(13) 2_756 . . . ?
C9 C10 C11 N1 1.0(3) . . . . ?
C8 C7 N1 C11 0.5(3) . . . . ?
C10 C11 N1 C7 -1.1(3) . . . . ?
